data_7020127
loop_
_publ_author_name
'Maeda, Yuri'
'Hashimoto, Hideki'
'Nishioka, Takanori'

_publ_section_title
;
 Sulfur containing platinum(II) complexes with N-heterocyclic carbene
 ligands obtained by reactions of a hydrosulfido complex.
;
_journal_issue 39
_journal_name_full 'Dalton transactions (Cambridge, England : 2003)'
_journal_page_first 12038
_journal_page_last 12047
_journal_paper_doi 10.1039/c2dt30597f
_journal_volume 41
_journal_year 2012
_chemical_formula_moiety 'C10 H16 N4 Pt S2'
_chemical_formula_sum 'C10 H16 N4 Pt S2'
_chemical_formula_weight 451.47
_space_group_IT_number 14
_symmetry_cell_setting monoclinic
_symmetry_Int_Tables_number 14
_symmetry_space_group_name_Hall '-P 2ybc'
_symmetry_space_group_name_H-M 'P 1 21/c 1'
_atom_sites_solution_hydrogens geom
_atom_sites_solution_primary direct
_atom_sites_solution_secondary difmap
_cell_angle_alpha 90.0000
_cell_angle_beta 104.135(5)
_cell_angle_gamma 90.0000
_cell_formula_units_Z 4
_cell_length_a 8.6659(17)
_cell_length_b 15.000(3)
_cell_length_c 11.0087(17)
_cell_measurement_reflns_used 5233
_cell_measurement_temperature 193
_cell_measurement_theta_max 27.47
_cell_measurement_theta_min 4.05
_cell_volume 1387.7(4)
_computing_cell_refinement CrystalClear
_computing_data_collection 'CrystalClear (Rigaku Inc., 2007)'
_computing_data_reduction CrystalClear
_computing_molecular_graphics 'CrystalStructure 4.0'
_computing_publication_material 'CrystalStructure 4.0 (Rigaku, 2010)'
_computing_structure_refinement 'SHELXL97 (Sheldrick, 2008)'
_computing_structure_solution 'SHELXS97 (Sheldrick, 2008)'
_diffrn_ambient_temperature 193
_diffrn_detector_area_resol_mean 7.314
_diffrn_measured_fraction_theta_full 0.980
_diffrn_measured_fraction_theta_max 0.980
_diffrn_measurement_device_type 'Rigaku Mercury70'
_diffrn_measurement_method \w
_diffrn_radiation_type 'Mo K\a'
_diffrn_radiation_wavelength 0.71075
_diffrn_reflns_av_R_equivalents 0.0773
_diffrn_reflns_limit_h_max 11
_diffrn_reflns_limit_h_min -11
_diffrn_reflns_limit_k_max 19
_diffrn_reflns_limit_k_min -18
_diffrn_reflns_limit_l_max 14
_diffrn_reflns_limit_l_min -11
_diffrn_reflns_number 14907
_diffrn_reflns_theta_full 27.47
_diffrn_reflns_theta_max 27.47
_diffrn_standards_number 0
_exptl_absorpt_coefficient_mu 10.356
_exptl_absorpt_correction_T_max 0.733
_exptl_absorpt_correction_T_min 0.256
_exptl_absorpt_correction_type multi-scan
_exptl_absorpt_process_details 'REQAB (Rigaku, 1998)'
_exptl_crystal_colour colorless
_exptl_crystal_density_diffrn 2.161
_exptl_crystal_density_method 'not measured'
_exptl_crystal_description prism
_exptl_crystal_F_000 856.00
_exptl_crystal_size_max 0.300
_exptl_crystal_size_mid 0.100
_exptl_crystal_size_min 0.030
_refine_diff_density_max 3.860
_refine_diff_density_min -2.080
_refine_ls_extinction_method none
_refine_ls_goodness_of_fit_ref 1.071
_refine_ls_hydrogen_treatment constr
_refine_ls_number_parameters 158
_refine_ls_number_reflns 3119
_refine_ls_number_restraints 0
_refine_ls_R_factor_gt 0.0512
_refine_ls_shift/su_max 0.000
_refine_ls_structure_factor_coef Fsqd
_refine_ls_weighting_details 'w = 1/[\s^2^(Fo^2^)+(0.0634P)^2^+5.3567P] where P=(Fo^2^+2Fc^2^)/3'
_refine_ls_weighting_scheme calc
_refine_ls_wR_factor_ref 0.1327
_reflns_number_gt 2585
_reflns_number_total 3119
_reflns_threshold_expression F^2^>2.0\s(F^2^)
_cod_data_source_file c2dt30597f.txt
_cod_data_source_block 2-PtbisNHCSH
_cod_original_cell_volume 1387.7(5)
_cod_database_code 7020127

loop_
_symmetry_equiv_pos_site_id
_symmetry_equiv_pos_as_xyz
1 +X,+Y,+Z
2 -X,1/2+Y,1/2-Z
3 -X,-Y,-Z
4 +X,1/2-Y,1/2+Z

loop_
_atom_site_label
_atom_site_type_symbol
_atom_site_fract_x
_atom_site_fract_y
_atom_site_fract_z
_atom_site_U_iso_or_equiv
_atom_site_adp_type
_atom_site_occupancy
_atom_site_symmetry_multiplicity
_atom_site_calc_flag
_atom_site_refinement_flags
Pt1 Pt 0.75068(4) 0.47261(2) 0.76627(3) 0.03770(16) Uani 1.0 1 d .
S2 S 0.6481(3) 0.61245(17) 0.8060(3) 0.0498(6) Uani 1.0 1 d .
S3 S 0.5620(4) 0.4046(2) 0.8573(3) 0.0597(7) Uani 1.0 1 d .
N5 N 0.9207(10) 0.5823(5) 0.6028(7) 0.0418(17) Uani 1.0 1 d .
N15 N 0.9878(9) 0.3250(5) 0.7493(7) 0.0414(17) Uani 1.0 1 d .
N16 N 0.7573(9) 0.2965(6) 0.6352(7) 0.0450(18) Uani 1.0 1 d .
N17 N 1.0799(10) 0.5135(5) 0.7536(7) 0.0390(17) Uani 1.0 1 d .
C4 C 1.1756(12) 0.5560(7) 0.6889(9) 0.045(2) Uani 1.0 1 d .
C6 C 0.7774(13) 0.6148(7) 0.5186(9) 0.050(3) Uani 1.0 1 d .
C7 C 1.0775(13) 0.5988(7) 0.5945(9) 0.049(3) Uani 1.0 1 d .
C8 C 0.9988(12) 0.2470(7) 0.6845(10) 0.049(3) Uani 1.0 1 d .
C9 C 0.8363(11) 0.3573(6) 0.7197(8) 0.0383(19) Uani 1.0 1 d .
C10 C 0.8563(12) 0.2281(7) 0.6157(10) 0.051(3) Uani 1.0 1 d .
C11 C 0.5899(12) 0.3056(8) 0.5671(11) 0.059(3) Uani 1.0 1 d .
C12 C 1.1308(12) 0.3609(8) 0.8391(10) 0.053(3) Uani 1.0 1 d .
C13 C 1.1316(12) 0.4594(7) 0.8662(8) 0.043(3) Uani 1.0 1 d .
C14 C 0.9247(11) 0.5298(5) 0.7031(8) 0.0339(19) Uani 1.0 1 d .
H2 H 0.5515 0.6021 0.8665 0.0597 Uiso 1.0 1 calc R
H3 H 0.5179 0.4572 0.9238 0.0716 Uiso 1.0 1 calc R
H4 H 1.2886 0.5552 0.7076 0.0539 Uiso 1.0 1 calc R
H6A H 0.7526 0.5782 0.4426 0.0605 Uiso 1.0 1 calc R
H6B H 0.7929 0.6768 0.4963 0.0605 Uiso 1.0 1 calc R
H6C H 0.6892 0.6116 0.5597 0.0605 Uiso 1.0 1 calc R
H7 H 1.1081 0.6341 0.5326 0.0589 Uiso 1.0 1 calc R
H8 H 1.0928 0.2133 0.6891 0.0588 Uiso 1.0 1 calc R
H10 H 0.8268 0.1776 0.5630 0.0609 Uiso 1.0 1 calc R
H11A H 0.5833 0.3154 0.4780 0.0704 Uiso 1.0 1 calc R
H11B H 0.5424 0.3564 0.6006 0.0704 Uiso 1.0 1 calc R
H11C H 0.5321 0.2510 0.5773 0.0704 Uiso 1.0 1 calc R
H12A H 1.2249 0.3472 0.8063 0.0631 Uiso 1.0 1 calc R
H12B H 1.1439 0.3284 0.9193 0.0631 Uiso 1.0 1 calc R
H13A H 1.0606 0.4712 0.9226 0.0518 Uiso 1.0 1 calc R
H13B H 1.2406 0.4776 0.9107 0.0518 Uiso 1.0 1 calc R

loop_
_atom_site_aniso_label
_atom_site_aniso_U_11
_atom_site_aniso_U_22
_atom_site_aniso_U_33
_atom_site_aniso_U_12
_atom_site_aniso_U_13
_atom_site_aniso_U_23
Pt1 0.0321(3) 0.0378(3) 0.0405(3) 0.00151(13) 0.00354(15) 0.00696(12)
S2 0.0480(15) 0.0482(15) 0.0543(14) 0.0050(11) 0.0147(12) 0.0001(11)
S3 0.0422(15) 0.0602(18) 0.0804(19) 0.0016(13) 0.0223(13) 0.0141(14)
N5 0.056(5) 0.033(4) 0.036(4) -0.004(4) 0.010(4) 0.002(3)
N15 0.042(5) 0.044(5) 0.036(4) 0.004(4) 0.008(4) 0.012(3)
N16 0.042(5) 0.039(5) 0.052(5) -0.001(4) 0.009(4) 0.010(4)
N17 0.039(5) 0.044(5) 0.031(4) -0.008(4) 0.004(4) -0.001(3)
C4 0.041(6) 0.050(6) 0.044(5) -0.001(5) 0.012(5) -0.000(4)
C6 0.060(7) 0.042(6) 0.045(5) 0.011(5) 0.004(5) 0.008(4)
C7 0.060(7) 0.044(6) 0.052(6) -0.010(5) 0.031(5) -0.004(5)
C8 0.044(6) 0.045(6) 0.058(6) 0.007(5) 0.015(5) 0.014(5)
C9 0.039(5) 0.032(5) 0.043(5) -0.010(4) 0.007(4) 0.008(4)
C10 0.050(7) 0.028(5) 0.071(7) 0.006(5) 0.009(5) 0.009(5)
C11 0.044(6) 0.043(6) 0.077(7) -0.004(5) -0.009(5) -0.006(5)
C12 0.036(6) 0.064(7) 0.051(6) 0.007(5) -0.001(5) 0.015(5)
C13 0.037(6) 0.062(7) 0.030(5) 0.002(5) 0.007(4) 0.007(4)
C14 0.040(5) 0.032(5) 0.029(4) 0.003(4) 0.008(4) 0.000(3)

loop_
_atom_type_symbol
_atom_type_description
_atom_type_scat_dispersion_real
_atom_type_scat_dispersion_imag
_atom_type_scat_source
C C 0.0033 0.0016
;
International Tables for Crystallography
(1992, Vol. C, Tables 4.2.6.8 and 6.1.1.4)
;
H H 0.0000 0.0000
;
International Tables for Crystallography
(1992, Vol. C, Table 6.1.1.4)
;
N N 0.0061 0.0033
;
International Tables for Crystallography
(1992, Vol. C, Tables 4.2.6.8 and 6.1.1.4)
;
Pt Pt -1.7033 8.3905
;
International Tables for Crystallography
(1992, Vol. C, Tables 4.2.6.8 and 6.1.1.4)
;
S S 0.1246 0.1234
;
International Tables for Crystallography
(1992, Vol. C, Tables 4.2.6.8 and 6.1.1.4)
;

loop_
_geom_angle_atom_site_label_1
_geom_angle_atom_site_label_2
_geom_angle_atom_site_label_3
_geom_angle
_geom_angle_publ_flag
S2 Pt1 S3 88.51(11) yes
S2 Pt1 C9 175.8(3) yes
S2 Pt1 C14 91.9(3) yes
S3 Pt1 C9 94.3(3) yes
S3 Pt1 C14 175.1(3) yes
C9 Pt1 C14 85.6(4) yes
C6 N5 C7 126.4(8) yes
C6 N5 C14 124.7(9) yes
C7 N5 C14 108.9(8) yes
C8 N15 C9 111.1(7) yes
C8 N15 C12 119.8(8) yes
C9 N15 C12 129.1(8) yes
C9 N16 C10 112.0(8) yes
C9 N16 C11 123.8(9) yes
C10 N16 C11 124.1(8) yes
C4 N17 C13 126.8(8) yes
C4 N17 C14 111.8(8) yes
C13 N17 C14 121.3(9) yes
N17 C4 C7 106.0(9) yes
N5 C7 C4 107.8(9) yes
N15 C8 C10 107.8(9) yes
Pt1 C9 N15 130.0(6) yes
Pt1 C9 N16 126.8(7) yes
N15 C9 N16 102.7(8) yes
N16 C10 C8 106.3(9) yes
N15 C12 C13 116.7(8) yes
N17 C13 C12 113.0(8) yes
Pt1 C14 N5 131.6(7) yes
Pt1 C14 N17 122.7(6) yes
N5 C14 N17 105.4(9) yes
Pt1 S2 H2 109.468 no
Pt1 S3 H3 109.474 no
N17 C4 H4 127.005 no
C7 C4 H4 126.993 no
N5 C6 H6A 109.476 no
N5 C6 H6B 109.467 no
N5 C6 H6C 109.473 no
H6A C6 H6B 109.473 no
H6A C6 H6C 109.471 no
H6B C6 H6C 109.467 no
N5 C7 H7 126.082 no
C4 C7 H7 126.085 no
N15 C8 H8 126.079 no
C10 C8 H8 126.082 no
N16 C10 H10 126.841 no
C8 C10 H10 126.841 no
N16 C11 H11A 109.465 no
N16 C11 H11B 109.467 no
N16 C11 H11C 109.475 no
H11A C11 H11B 109.471 no
H11A C11 H11C 109.471 no
H11B C11 H11C 109.479 no
N15 C12 H12A 108.110 no
N15 C12 H12B 108.119 no
C13 C12 H12A 108.113 no
C13 C12 H12B 108.117 no
H12A C12 H12B 107.303 no
N17 C13 H13A 108.980 no
N17 C13 H13B 108.984 no
C12 C13 H13A 108.980 no
C12 C13 H13B 108.977 no
H13A C13 H13B 107.772 no

loop_
_geom_bond_atom_site_label_1
_geom_bond_atom_site_label_2
_geom_bond_distance
_geom_bond_publ_flag
Pt1 S2 2.360(3) yes
Pt1 S3 2.349(4) yes
Pt1 C9 1.998(9) yes
Pt1 C14 2.001(10) yes
N5 C6 1.442(12) yes
N5 C7 1.405(14) yes
N5 C14 1.350(11) yes
N15 C8 1.386(13) yes
N15 C9 1.362(12) yes
N15 C12 1.484(12) yes
N16 C9 1.361(11) yes
N16 C10 1.388(13) yes
N16 C11 1.467(12) yes
N17 C4 1.375(14) yes
N17 C13 1.458(12) yes
N17 C14 1.346(12) yes
C4 C7 1.336(13) yes
C8 C10 1.313(14) yes
C12 C13 1.508(15) yes
S2 H2 1.200 no
S3 H3 1.200 no
C4 H4 0.950 no
C6 H6A 0.980 no
C6 H6B 0.980 no
C6 H6C 0.980 no
C7 H7 0.950 no
C8 H8 0.950 no
C10 H10 0.950 no
C11 H11A 0.980 no
C11 H11B 0.980 no
C11 H11C 0.980 no
C12 H12A 0.990 no
C12 H12B 0.990 no
C13 H13A 0.990 no
C13 H13B 0.990 no

loop_
_geom_contact_atom_site_label_1
_geom_contact_atom_site_label_2
_geom_contact_distance
_geom_contact_publ_flag
_geom_contact_site_symmetry_2
Pt1 C6 3.514(10) no .
Pt1 C11 3.396(11) no .
Pt1 C13 3.220(10) no .
S3 C11 3.584(13) no .
N5 C13 3.544(11) no .
N15 N17 2.935(11) no .
N15 C11 3.553(12) no .
N15 C14 3.139(11) no .
N16 C12 3.591(12) no .
N17 C6 3.544(12) no .
N17 C9 3.115(12) no .
C4 C12 3.430(15) no .
C7 C13 3.586(14) no .
C8 C11 3.573(14) no .
C9 C13 3.079(12) no .
C10 C12 3.580(14) no .
C12 C14 3.247(13) no .
N5 C7 3.480(13) no 3_766
N5 C8 3.358(13) no 2_756
N16 C7 3.560(14) no 3_766
N17 C10 3.515(12) no 2_756
C4 C6 3.522(15) no 3_766
C4 C10 3.414(15) no 2_756
C6 C4 3.522(15) no 3_766
C6 C11 3.313(15) no 3_666
C7 N5 3.480(13) no 3_766
C7 N16 3.560(14) no 3_766
C7 C8 3.476(15) no 2_756
C8 N5 3.358(13) no 2_746
C8 C7 3.476(15) no 2_746
C8 C14 3.492(13) no 2_746
C10 N17 3.515(12) no 2_746
C10 C4 3.414(15) no 2_746
C11 C6 3.313(15) no 3_666
C14 C8 3.492(13) no 2_756
Pt1 H6C 3.0347 no .
Pt1 H11B 2.8308 no .
Pt1 H13A 2.8138 no .
S2 H3 3.0159 no .
S2 H6C 2.8200 no .
S3 H2 2.9667 no .
S3 H11B 2.8814 no .
N5 H4 3.1405 no .
N15 H10 3.1056 no .
N15 H13A 2.8726 no .
N15 H13B 3.3599 no .
N16 H8 3.0862 no .
N17 H7 3.0885 no .
N17 H12A 2.7896 no .
N17 H12B 3.2937 no .
C4 H12A 3.3756 no .
C4 H13A 3.2377 no .
C4 H13B 2.6440 no .
C6 H7 2.8473 no .
C7 H6A 2.9185 no .
C7 H6B 2.7053 no .
C7 H6C 3.2982 no .
C8 H12A 2.5710 no .
C8 H12B 2.8569 no .
C9 H8 3.1763 no .
C9 H10 3.1896 no .
C9 H11A 3.0708 no .
C9 H11B 2.5636 no .
C9 H11C 3.1506 no .
C9 H12A 3.2717 no .
C9 H12B 3.0434 no .
C9 H13A 3.0929 no .
C10 H11A 2.8027 no .
C10 H11B 3.3031 no .
C10 H11C 2.7586 no .
C11 H10 2.8191 no .
C12 H8 2.7332 no .
C13 H4 2.8503 no .
C14 H4 3.1651 no .
C14 H6A 2.9809 no .
C14 H6B 3.1760 no .
C14 H6C 2.5673 no .
C14 H7 3.1553 no .
C14 H13A 2.5706 no .
C14 H13B 3.2054 no .
H2 H3 2.3024 no .
H4 H7 2.4672 no .
H4 H12A 3.3927 no .
H4 H13B 2.6420 no .
H6A H7 3.1126 no .
H6B H7 2.7386 no .
H8 H10 2.4419 no .
H8 H12A 2.5080 no .
H8 H12B 3.0087 no .
H10 H11A 2.9380 no .
H10 H11C 2.8206 no .
H12A H13A 2.8305 no .
H12A H13B 2.2555 no .
H12B H13A 2.2629 no .
H12B H13B 2.3991 no .
Pt1 H13A 3.5190 no 3_767
S2 H4 3.1576 no 1_455
S2 H8 2.6965 no 2_756
S2 H11A 3.4511 no 3_666
S2 H11C 3.0640 no 2_656
S2 H12B 3.2432 no 3_767
S2 H13B 3.3180 no 3_767
S3 H2 3.4179 no 3_667
S3 H3 3.3765 no 3_667
S3 H4 3.3946 no 1_455
S3 H10 3.0621 no 4_555
S3 H11A 3.5445 no 4_555
S3 H11C 3.4189 no 4_555
S3 H12A 2.9651 no 1_455
S3 H13B 3.1783 no 1_455
S3 H13B 3.2310 no 3_767
N5 H7 3.5549 no 3_766
N5 H8 3.0422 no 2_756
N15 H7 3.0731 no 3_766
N16 H7 2.6284 no 3_766
N17 H6A 3.1925 no 3_766
N17 H8 3.4754 no 2_756
N17 H10 3.1614 no 2_756
C4 H2 3.4351 no 1_655
C4 H6A 2.6408 no 3_766
C4 H10 3.2882 no 2_756
C6 H4 3.5118 no 3_766
C6 H8 3.4688 no 2_756
C6 H11A 3.3054 no 3_666
C6 H11B 2.7950 no 3_666
C6 H11C 3.3126 no 3_666
C6 H12B 3.3122 no 2_756
C7 H6A 3.1105 no 3_766
C7 H8 3.5382 no 2_756
C7 H11A 3.4758 no 3_766
C8 H6B 3.2059 no 3_766
C8 H7 2.9449 no 3_766
C9 H7 2.9354 no 3_766
C10 H7 2.6982 no 3_766
C11 H2 3.4333 no 2_646
C11 H6A 3.4212 no 3_666
C11 H6B 3.2293 no 3_666
C11 H6C 2.7733 no 3_666
C11 H7 3.2060 no 3_766
C12 H3 3.5614 no 1_655
C12 H6B 3.2797 no 2_746
C13 H3 3.2520 no 1_655
C13 H3 3.5645 no 3_767
C13 H10 3.3633 no 2_756
C13 H13A 3.3398 no 3_767
C14 H7 3.5351 no 3_766
C14 H8 3.0159 no 2_756
H2 S3 3.4179 no 3_667
H2 C4 3.4351 no 1_455
H2 C11 3.4333 no 2_656
H2 H3 2.6757 no 3_667
H2 H4 2.6077 no 1_455
H2 H11C 2.4731 no 2_656
H2 H12B 3.2519 no 3_767
H2 H13B 3.4099 no 1_455
H2 H13B 2.9210 no 3_767
H3 S3 3.3765 no 3_667
H3 C12 3.5614 no 1_455
H3 C13 3.2520 no 1_455
H3 C13 3.5645 no 3_767
H3 H2 2.6757 no 3_667
H3 H3 2.1948 no 3_667
H3 H4 3.0764 no 1_455
H3 H10 3.4055 no 4_555
H3 H11C 3.5386 no 4_555
H3 H12A 3.0395 no 1_455
H3 H13B 2.3919 no 1_455
H3 H13B 2.6069 no 3_767
H4 S2 3.1576 no 1_655
H4 S3 3.3946 no 1_655
H4 C6 3.5118 no 3_766
H4 H2 2.6077 no 1_655
H4 H3 3.0764 no 1_655
H4 H6A 2.5638 no 3_766
H4 H10 3.4617 no 2_756
H4 H11A 3.2075 no 3_766
H6A N17 3.1925 no 3_766
H6A C4 2.6408 no 3_766
H6A C7 3.1105 no 3_766
H6A C11 3.4212 no 3_666
H6A H4 2.5638 no 3_766
H6A H7 3.3926 no 3_766
H6A H11B 2.6704 no 3_666
H6A H11C 3.5263 no 3_666
H6A H12A 3.0104 no 3_766
H6B C8 3.2059 no 3_766
H6B C11 3.2293 no 3_666
H6B C12 3.2797 no 2_756
H6B H8 3.4061 no 2_756
H6B H8 2.9749 no 3_766
H6B H11A 3.3429 no 3_666
H6B H11B 2.8838 no 3_666
H6B H11C 2.9401 no 3_666
H6B H12A 3.3822 no 2_756
H6B H12A 3.3165 no 3_766
H6B H12B 2.4667 no 2_756
H6C C11 2.7733 no 3_666
H6C H8 3.3154 no 2_756
H6C H11A 2.5437 no 3_666
H6C H11B 2.3754 no 3_666
H6C H11C 2.9642 no 3_666
H6C H12B 3.5442 no 2_756
H7 N5 3.5549 no 3_766
H7 N15 3.0731 no 3_766
H7 N16 2.6284 no 3_766
H7 C8 2.9449 no 3_766
H7 C9 2.9354 no 3_766
H7 C10 2.6982 no 3_766
H7 C11 3.2060 no 3_766
H7 C14 3.5351 no 3_766
H7 H6A 3.3926 no 3_766
H7 H8 3.4868 no 3_766
H7 H10 3.1134 no 3_766
H7 H11A 2.8090 no 3_766
H8 S2 2.6965 no 2_746
H8 N5 3.0422 no 2_746
H8 N17 3.4754 no 2_746
H8 C6 3.4688 no 2_746
H8 C7 3.5382 no 2_746
H8 C14 3.0159 no 2_746
H8 H6B 3.4061 no 2_746
H8 H6B 2.9749 no 3_766
H8 H6C 3.3154 no 2_746
H8 H7 3.4868 no 3_766
H8 H12B 3.1708 no 4_554
H10 S3 3.0621 no 4_554
H10 N17 3.1614 no 2_746
H10 C4 3.2882 no 2_746
H10 C13 3.3633 no 2_746
H10 H3 3.4055 no 4_554
H10 H4 3.4617 no 2_746
H10 H7 3.1134 no 3_766
H10 H12B 3.4914 no 4_554
H10 H13A 3.2393 no 2_746
H10 H13B 3.0841 no 2_746
H11A S2 3.4511 no 3_666
H11A S3 3.5445 no 4_554
H11A C6 3.3054 no 3_666
H11A C7 3.4758 no 3_766
H11A H4 3.2075 no 3_766
H11A H6B 3.3429 no 3_666
H11A H6C 2.5437 no 3_666
H11A H7 2.8090 no 3_766
H11B C6 2.7950 no 3_666
H11B H6A 2.6704 no 3_666
H11B H6B 2.8838 no 3_666
H11B H6C 2.3754 no 3_666
H11C S2 3.0640 no 2_646
H11C S3 3.4189 no 4_554
H11C C6 3.3126 no 3_666
H11C H2 2.4731 no 2_646
H11C H3 3.5386 no 4_554
H11C H6A 3.5263 no 3_666
H11C H6B 2.9401 no 3_666
H11C H6C 2.9642 no 3_666
H11C H12B 3.5925 no 4_454
H12A S3 2.9651 no 1_655
H12A H3 3.0395 no 1_655
H12A H6A 3.0104 no 3_766
H12A H6B 3.3822 no 2_746
H12A H6B 3.3165 no 3_766
H12B S2 3.2432 no 3_767
H12B C6 3.3122 no 2_746
H12B H2 3.2519 no 3_767
H12B H6B 2.4667 no 2_746
H12B H6C 3.5443 no 2_746
H12B H8 3.1708 no 4_555
H12B H10 3.4914 no 4_555
H12B H11C 3.5925 no 4_655
H13A Pt1 3.5190 no 3_767
H13A C13 3.3398 no 3_767
H13A H10 3.2393 no 2_756
H13A H13A 2.3733 no 3_767
H13B S2 3.3180 no 3_767
H13B S3 3.1783 no 1_655
H13B S3 3.2310 no 3_767
H13B H2 3.4099 no 1_655
H13B H2 2.9210 no 3_767
H13B H3 2.3919 no 1_655
H13B H3 2.6069 no 3_767
H13B H10 3.0841 no 2_756

loop_
_geom_torsion_atom_site_label_1
_geom_torsion_atom_site_label_2
_geom_torsion_atom_site_label_3
_geom_torsion_atom_site_label_4
_geom_torsion
_geom_torsion_publ_flag
S2 Pt1 C14 N5 -64.3(7) no
S2 Pt1 C14 N17 122.3(6) no
S3 Pt1 C9 N15 -123.9(8) no
S3 Pt1 C9 N16 65.6(7) no
C9 Pt1 C14 N5 112.3(7) no
C9 Pt1 C14 N17 -61.1(6) no
C14 Pt1 C9 N15 51.2(8) no
C14 Pt1 C9 N16 -119.3(8) no
C6 N5 C7 C4 -179.2(8) no
C6 N5 C14 Pt1 4.5(13) no
C6 N5 C14 N17 178.7(7) no
C7 N5 C14 Pt1 -175.2(7) no
C7 N5 C14 N17 -0.9(9) no
C14 N5 C7 C4 0.4(10) no
C8 N15 C9 Pt1 -172.4(8) no
C8 N15 C9 N16 -0.1(10) no
C9 N15 C8 C10 -1.1(11) no
C8 N15 C12 C13 156.1(8) no
C12 N15 C8 C10 177.7(8) no
C9 N15 C12 C13 -25.3(14) no
C12 N15 C9 Pt1 9.0(15) no
C12 N15 C9 N16 -178.8(8) no
C9 N16 C10 C8 -2.0(11) no
C10 N16 C9 Pt1 173.9(8) no
C10 N16 C9 N15 1.3(10) no
C11 N16 C9 Pt1 -2.5(14) no
C11 N16 C9 N15 -175.1(9) no
C11 N16 C10 C8 174.3(9) no
C4 N17 C13 C12 -97.2(10) no
C13 N17 C4 C7 -178.6(8) no
C4 N17 C14 Pt1 176.1(7) no
C4 N17 C14 N5 1.2(10) no
C14 N17 C4 C7 -1.0(10) no
C13 N17 C14 Pt1 -6.1(12) no
C13 N17 C14 N5 179.0(7) no
C14 N17 C13 C12 85.4(10) no
N17 C4 C7 N5 0.3(11) no
N15 C8 C10 N16 1.8(12) no
N15 C12 C13 N17 -45.7(12) no
